data_4023401
loop_
_publ_author_name
'Jacob M. Plummer'
'Jeremy A. Weitgenant'
'Bruce C. Noll'
'Joseph W. Lauher'
'Olaf Wiest'
'Paul Helquist'

_publ_contact_author_address
;University of Notre Dame
Department of Chemistry and Biochemistry
251 Nieuwland Science Hall
Notre Dame, IN 46556-5670
USA
;
_publ_contact_author_email Paul.Helquist.1@nd.edu
_publ_contact_author_fax 1(574)6316652
_publ_contact_author_name 'Professor Paul Helquist'
_publ_contact_author_phone 1(574)6317822
_publ_section_title
;
 Synthesis, Structure, and Metal Complexation Behavior of
 a New Type of Functionalized Chiral Phenanthroline Derivative
;
_journal_name_full 'Journal of Organic Chemistry'
_journal_page_first 3911
_journal_page_last 3914
_journal_paper_doi 10.1021/jo702566m
_journal_volume 73
_journal_year 2008
_chemical_compound_source synthesized
_chemical_formula_moiety 'C22 H24 F6 N2 O8 S2 Zn'
_chemical_formula_sum 'C22 H24 F6 N2 O8 S2 Zn'
_chemical_formula_weight 687.92
_space_group_IT_number 1
_symmetry_cell_setting triclinic
_symmetry_Int_Tables_number 1
_symmetry_space_group_name_Hall 'P 1'
_symmetry_space_group_name_H-M 'P 1'
_atom_sites_solution_hydrogens geom
_atom_sites_solution_primary direct
_atom_sites_solution_secondary difmap
_audit_creation_method SHELXL-97
_cell_angle_alpha 70.770(2)
_cell_angle_beta 71.313(2)
_cell_angle_gamma 88.929(2)
_cell_formula_units_Z 2
_cell_length_a 10.1629(3)
_cell_length_b 10.1911(4)
_cell_length_c 14.7036(5)
_cell_measurement_reflns_used 9995
_cell_measurement_temperature 100(2)
_cell_measurement_theta_max 31.4962
_cell_measurement_theta_min 2.8071
_cell_volume 1355.66(8)
_computing_cell_refinement 'APEX2/SAINT (Bruker, 2004)'
_computing_data_collection 'APEX2 (Bruker, 2004)'
_computing_data_reduction 'SAINT/XPREP (Bruker, 2004; Sheldrick, 2003)'
_computing_molecular_graphics 'XP (Sheldrick, 1998)'
_computing_publication_material 'XCIF (Sheldrick, 2001)/enCIFer (CCDC, 2004)'
_computing_structure_refinement 'XL (Sheldrick, 2001)'
_computing_structure_solution 'XS (Sheldrick, 2001)'
_diffrn_ambient_temperature 100(2)
_diffrn_detector_area_resol_mean 8.33
_diffrn_measured_fraction_theta_full 0.984
_diffrn_measured_fraction_theta_max 0.984
_diffrn_measurement_device_type 'Bruker d8-Apex II CCD diffractometer'
_diffrn_measurement_method '\w and \f scans'
_diffrn_radiation_monochromator graphite
_diffrn_radiation_probe x-ray
_diffrn_radiation_type MoK\a
_diffrn_radiation_wavelength 0.71073
_diffrn_reflns_av_R_equivalents 0.0183
_diffrn_reflns_av_sigmaI/netI 0.0374
_diffrn_reflns_limit_h_max 14
_diffrn_reflns_limit_h_min -14
_diffrn_reflns_limit_k_max 14
_diffrn_reflns_limit_k_min -14
_diffrn_reflns_limit_l_max 21
_diffrn_reflns_limit_l_min -21
_diffrn_reflns_number 39130
_diffrn_reflns_theta_full 31.50
_diffrn_reflns_theta_max 31.50
_diffrn_reflns_theta_min 2.13
_diffrn_source 'fine-focus sealed tube'
_diffrn_source_type 'Siemens KFFMO2K-90'
_exptl_absorpt_coefficient_mu 1.151
_exptl_absorpt_correction_T_max 0.8743
_exptl_absorpt_correction_T_min 0.7089
_exptl_absorpt_correction_type multi-scan
_exptl_absorpt_process_details 'Sheldrick, G. M. (2006) SADABS. University of G\"ottingen, Germany.'
_exptl_crystal_colour 'clear colorless'
_exptl_crystal_density_diffrn 1.685
_exptl_crystal_density_method 'not measured'
_exptl_crystal_description plate
_exptl_crystal_F_000 700
_exptl_crystal_size_max 0.32
_exptl_crystal_size_mid 0.24
_exptl_crystal_size_min 0.12
_refine_diff_density_max 1.064
_refine_diff_density_min -1.271
_refine_diff_density_rms 0.082
_refine_ls_abs_structure_details 'Flack H D (1983), Acta Cryst. A39, 876-881'
_refine_ls_abs_structure_Flack 0.028(6)
_refine_ls_extinction_method none
_refine_ls_goodness_of_fit_ref 1.028
_refine_ls_hydrogen_treatment mixed
_refine_ls_matrix_type full
_refine_ls_number_parameters 831
_refine_ls_number_reflns 15820
_refine_ls_number_restraints 7
_refine_ls_restrained_S_all 1.028
_refine_ls_R_factor_all 0.0420
_refine_ls_R_factor_gt 0.0387
_refine_ls_shift/su_max 0.002
_refine_ls_shift/su_mean 0.000
_refine_ls_structure_factor_coef Fsqd
_refine_ls_weighting_details 'calc w=1/[\s^2^(Fo^2^)+(0.0514P)^2^+0.7839P] where P=(Fo^2^+2Fc^2^)/3'
_refine_ls_weighting_scheme calc
_refine_ls_wR_factor_gt 0.0971
_refine_ls_wR_factor_ref 0.0993
_reflns_number_gt 14748
_reflns_number_total 15820
_reflns_threshold_expression >2sigma(I)
_cod_data_source_file jo702566m-File006.cif
_cod_data_source_block bcn328p1
_cod_database_code 4023401

loop_
_symmetry_equiv_pos_as_xyz
'x, y, z'

loop_
_atom_site_label
_atom_site_type_symbol
_atom_site_fract_x
_atom_site_fract_y
_atom_site_fract_z
_atom_site_U_iso_or_equiv
_atom_site_adp_type
_atom_site_occupancy
_atom_site_symmetry_multiplicity
_atom_site_calc_flag
_atom_site_refinement_flags
_atom_site_disorder_assembly
_atom_site_disorder_group
Zn1 Zn 0.35368(15) 1.06332(18) 0.25216(13) 0.0148(2) Uani 0.667(10) 1 d P A 1
Zn1' Zn 0.3564(5) 1.0338(7) 0.2488(4) 0.0305(8) Uani 0.333(10) 1 d P A 2
N1 N 0.2957(3) 0.8564(3) 0.35935(18) 0.0232(5) Uani 1 1 d . . .
N2 N 0.5131(2) 1.0411(3) 0.31308(17) 0.0202(4) Uani 1 1 d . . .
O2 O 0.4744(3) 1.2198(3) 0.12470(17) 0.0312(5) Uani 1 1 d D . .
H2O H 0.471(4) 1.226(4) 0.0668(16) 0.037 Uiso 1 1 d D . .
C1 C 0.1910(3) 0.7674(4) 0.3750(2) 0.0282(6) Uani 1 1 d . A .
C2 C 0.1773(3) 0.6276(4) 0.4403(3) 0.0320(6) Uani 1 1 d . . .
H2 H 0.1038 0.5639 0.4486 0.038 Uiso 1 1 calc R A .
C3 C 0.2704(3) 0.5833(3) 0.4921(2) 0.0283(6) Uani 1 1 d . A .
H3 H 0.2604 0.4898 0.5373 0.034 Uiso 1 1 calc R . .
C4 C 0.3813(3) 0.6789(3) 0.4771(2) 0.0227(5) Uani 1 1 d . . .
C5 C 0.4846(3) 0.6445(3) 0.5264(2) 0.0248(5) Uani 1 1 d . A .
H5 H 0.4777 0.5537 0.5746 0.030 Uiso 1 1 calc R . .
C6 C 0.5920(3) 0.7388(3) 0.5058(2) 0.0241(5) Uani 1 1 d . . .
H6 H 0.6579 0.7135 0.5405 0.029 Uiso 1 1 calc R A .
C7 C 0.6070(3) 0.8758(3) 0.43235(19) 0.0194(5) Uani 1 1 d . A .
C8 C 0.7165(3) 0.9795(3) 0.4054(2) 0.0231(5) Uani 1 1 d . . .
H8 H 0.7866 0.9603 0.4367 0.028 Uiso 1 1 calc R A .
C9 C 0.7212(3) 1.1078(3) 0.3343(2) 0.0241(5) Uani 1 1 d . A .
H9 H 0.7951 1.1772 0.3160 0.029 Uiso 1 1 calc R . .
C10 C 0.6176(3) 1.1374(3) 0.2881(2) 0.0226(5) Uani 1 1 d . A .
C11 C 0.5066(3) 0.9128(3) 0.38298(19) 0.0173(4) Uani 1 1 d . A .
C12 C 0.3919(3) 0.8135(3) 0.4073(2) 0.0199(5) Uani 1 1 d . A .
C13 C 0.0875(3) 0.8233(4) 0.3218(2) 0.0376(7) Uani 1 1 d . . .
H13A H 0.0328 0.8867 0.3546 0.045 Uiso 1 1 calc R A 1
H13B H 0.0218 0.7439 0.3340 0.045 Uiso 1 1 calc R A 1
O1 O 0.2143(5) 1.0401(5) 0.1836(3) 0.0184(8) Uani 0.667(10) 1 d PD A 1
H1O H 0.245(3) 1.073(3) 0.1189(8) 0.022 Uiso 1 1 d D . .
C14 C 0.1459(5) 0.9030(6) 0.2051(3) 0.0189(9) Uani 0.667(10) 1 d P A 1
H14 H 0.2172 0.8477 0.1734 0.023 Uiso 0.667(10) 1 calc PR A 1
C15 C 0.0326(5) 0.9213(5) 0.1556(3) 0.0255(10) Uani 0.667(10) 1 d P A 1
H15A H -0.0500 0.9532 0.1975 0.031 Uiso 0.667(10) 1 calc PR A 1
H15B H 0.0674 0.9942 0.0871 0.031 Uiso 0.667(10) 1 calc PR A 1
C16 C -0.0105(7) 0.7859(6) 0.1454(5) 0.0485(16) Uani 0.667(10) 1 d P A 1
H16A H -0.0691 0.7226 0.2123 0.073 Uiso 0.667(10) 1 calc PR A 1
H16B H 0.0731 0.7416 0.1195 0.073 Uiso 0.667(10) 1 calc PR A 1
H16C H -0.0631 0.8062 0.0977 0.073 Uiso 0.667(10) 1 calc PR A 1
O1' O 0.2268(13) 0.9896(12) 0.1813(8) 0.036(2) Uani 0.333(10) 1 d P A 2
C14' C 0.1701(14) 0.8503(15) 0.2041(9) 0.034(2) Uani 0.333(10) 1 d P A 2
H14' H 0.2437 0.7852 0.1933 0.041 Uiso 0.333(10) 1 calc PR A 2
C15' C 0.0666(15) 0.8496(15) 0.1468(10) 0.048(3) Uani 0.333(10) 1 d P A 2
H15C H 0.1185 0.8861 0.0726 0.058 Uiso 0.333(10) 1 calc PR A 2
H15D H 0.0311 0.7515 0.1642 0.058 Uiso 0.333(10) 1 calc PR A 2
C16' C -0.0565(18) 0.9327(19) 0.1686(14) 0.070(5) Uani 0.333(10) 1 d P A 2
H16D H -0.1363 0.8710 0.2226 0.105 Uiso 0.333(10) 1 calc PR A 2
H16E H -0.0809 0.9740 0.1065 0.105 Uiso 0.333(10) 1 calc PR A 2
H16F H -0.0326 1.0070 0.1908 0.105 Uiso 0.333(10) 1 calc PR A 2
C17 C 0.6124(4) 1.2796(3) 0.2140(2) 0.0280(6) Uani 1 1 d . . .
H17A H 0.6941 1.3412 0.2034 0.034 Uiso 1 1 calc R A .
H17B H 0.5276 1.3194 0.2458 0.034 Uiso 1 1 calc R . .
C18 C 0.6115(4) 1.2826(3) 0.1102(2) 0.0305(6) Uani 1 1 d . A .
H18 H 0.6206 1.3827 0.0660 0.037 Uiso 1 1 calc R . .
C19 C 0.7295(3) 1.2133(4) 0.0558(3) 0.0372(6) Uani 1 1 d . . .
H19A H 0.7163 1.2129 -0.0080 0.045 Uiso 1 1 calc R A .
H19B H 0.7249 1.1149 0.0997 0.045 Uiso 1 1 calc R . .
C20 C 0.8733(4) 1.2854(5) 0.0296(3) 0.0490(9) Uani 1 1 d . A .
H20A H 0.8941 1.2715 0.0926 0.074 Uiso 1 1 calc R . .
H20B H 0.8747 1.3856 -0.0061 0.074 Uiso 1 1 calc R . .
H20C H 0.9436 1.2457 -0.0145 0.074 Uiso 1 1 calc R . .
S1 S 0.11259(8) 1.22220(9) 0.37909(6) 0.03148(16) Uani 1 1 d . A .
O3 O 0.2493(3) 1.1828(3) 0.3300(2) 0.0402(6) Uani 1 1 d . . .
O4 O -0.0023(3) 1.1251(3) 0.4033(2) 0.0510(7) Uani 1 1 d . . .
O5 O 0.1140(3) 1.2787(3) 0.4562(2) 0.0461(7) Uani 1 1 d . . .
C21 C 0.0922(4) 1.3721(5) 0.2773(3) 0.0496(9) Uani 1 1 d . . .
F1 F 0.0846(4) 1.3299(4) 0.2014(2) 0.0892(11) Uani 1 1 d . A .
F2 F -0.0258(3) 1.4260(4) 0.3088(2) 0.0901(12) Uani 1 1 d . A .
F3 F 0.1956(4) 1.4691(3) 0.2392(3) 0.0785(10) Uani 1 1 d . A .
S2 S 0.56431(7) 0.83913(8) 0.09225(5) 0.02064(12) Uani 1 1 d . A .
O6 O 0.4967(3) 0.9179(3) 0.1563(2) 0.0390(6) Uani 1 1 d . . .
O7 O 0.7014(2) 0.8997(2) 0.02116(16) 0.0274(4) Uani 1 1 d . . .
O8 O 0.4765(3) 0.7877(3) 0.05048(18) 0.0435(6) Uani 1 1 d . . .
C22 C 0.5980(4) 0.6838(4) 0.1840(3) 0.0447(8) Uani 1 1 d . . .
F4 F 0.6632(3) 0.7178(4) 0.2396(2) 0.0721(9) Uani 1 1 d . A .
F5 F 0.6794(3) 0.6080(2) 0.1369(3) 0.0792(10) Uani 1 1 d . A .
F6 F 0.4789(3) 0.6067(3) 0.2466(2) 0.0610(7) Uani 1 1 d . A .
Zn2 Zn 0.64624(3) 0.93872(5) -0.25276(2) 0.01730(6) Uani 1 1 d . . .
N3 N 0.7118(3) 1.1434(2) -0.35418(18) 0.0207(4) Uani 1 1 d . B .
N4 N 0.5071(2) 0.9594(2) -0.33084(17) 0.0165(4) Uani 1 1 d . B .
O9 O 0.7839(2) 0.9518(2) -0.18321(16) 0.0236(4) Uani 1 1 d D B .
H9O H 0.755(4) 0.958(4) -0.1247(13) 0.028 Uiso 1 1 d D . .
O10 O 0.5259(2) 0.7690(2) -0.13508(15) 0.0233(4) Uani 1 1 d D B .
H10O H 0.503(4) 0.794(4) -0.0830(18) 0.028 Uiso 1 1 d D . .
C23 C 0.8072(3) 1.2349(3) -0.3577(2) 0.0246(5) Uani 1 1 d . . .
C24 C 0.8279(3) 1.3729(3) -0.4262(3) 0.0298(6) Uani 1 1 d . B .
H24 H 0.8952 1.4375 -0.4274 0.036 Uiso 1 1 calc R . .
C25 C 0.7534(3) 1.4151(3) -0.4904(3) 0.0317(6) Uani 1 1 d . . .
H25 H 0.7710 1.5075 -0.5382 0.038 Uiso 1 1 calc R B .
C26 C 0.6492(3) 1.3214(3) -0.4862(2) 0.0250(5) Uani 1 1 d . B .
C27 C 0.5566(3) 1.3578(3) -0.5451(2) 0.0293(6) Uani 1 1 d . . .
H27 H 0.5701 1.4482 -0.5952 0.035 Uiso 1 1 calc R B .
C28 C 0.4510(3) 1.2666(3) -0.5310(2) 0.0286(6) Uani 1 1 d . B .
H28 H 0.3903 1.2945 -0.5701 0.034 Uiso 1 1 calc R . .
C29 C 0.4295(3) 1.1287(3) -0.4580(2) 0.0221(5) Uani 1 1 d . . .
C30 C 0.3207(3) 1.0282(3) -0.4375(2) 0.0238(5) Uani 1 1 d . B .
H30 H 0.2553 1.0513 -0.4729 0.029 Uiso 1 1 calc R . .
C31 C 0.3087(3) 0.8979(3) -0.3671(2) 0.0237(5) Uani 1 1 d . . .
H31 H 0.2359 0.8301 -0.3543 0.028 Uiso 1 1 calc R B .
C32 C 0.4054(3) 0.8645(3) -0.31344(19) 0.0180(4) Uani 1 1 d . B .
C33 C 0.5211(3) 1.0874(3) -0.40200(19) 0.0190(5) Uani 1 1 d . B .
C34 C 0.6325(3) 1.1854(3) -0.4158(2) 0.0187(4) Uani 1 1 d . . .
C35 C 0.8854(3) 1.1925(3) -0.2825(3) 0.0313(6) Uani 1 1 d . B .
H35A H 0.8327 1.2180 -0.2223 0.038 Uiso 1 1 calc R . .
H35B H 0.9766 1.2498 -0.3144 0.038 Uiso 1 1 calc R . .
C36 C 0.9133(3) 1.0395(3) -0.2439(2) 0.0284(5) Uani 1 1 d . . .
H36 H 0.9596 1.0101 -0.3042 0.034 Uiso 1 1 calc R B .
C37 C 1.0094(4) 1.0197(4) -0.1803(3) 0.0402(7) Uani 1 1 d . B .
H37A H 0.9692 1.0587 -0.1250 0.048 Uiso 1 1 calc R . .
H37B H 1.1010 1.0729 -0.2241 0.048 Uiso 1 1 calc R . .
C38 C 1.0319(4) 0.8650(4) -0.1325(3) 0.0431(8) Uani 1 1 d . . .
H38A H 1.0648 0.8235 -0.1863 0.065 Uiso 1 1 calc R B .
H38B H 0.9436 0.8140 -0.0824 0.065 Uiso 1 1 calc R . .
H38C H 1.1017 0.8594 -0.0986 0.065 Uiso 1 1 calc R . .
C39 C 0.3988(3) 0.7234(3) -0.2363(2) 0.0230(5) Uani 1 1 d . . .
H39A H 0.4836 0.6790 -0.2621 0.028 Uiso 1 1 calc R B .
H39B H 0.3174 0.6650 -0.2299 0.028 Uiso 1 1 calc R . .
C40 C 0.3874(3) 0.7235(3) -0.1305(2) 0.0251(5) Uani 1 1 d . B .
H40 H 0.3187 0.7890 -0.1105 0.030 Uiso 1 1 calc R . .
C41 C 0.3434(4) 0.5757(3) -0.0512(2) 0.0374(7) Uani 1 1 d . . .
H41A H 0.4015 0.5089 -0.0780 0.045 Uiso 1 1 calc R B .
H41B H 0.3601 0.5732 0.0120 0.045 Uiso 1 1 calc R . .
C42 C 0.1891(5) 0.5306(5) -0.0260(3) 0.0542(10) Uani 1 1 d . B .
H42A H 0.1727 0.5308 -0.0881 0.081 Uiso 1 1 calc R . .
H42B H 0.1312 0.5958 0.0015 0.081 Uiso 1 1 calc R . .
H42C H 0.1649 0.4364 0.0249 0.081 Uiso 1 1 calc R . .
S3 S 0.39628(10) 1.12537(10) -0.10050(6) 0.0405(2) Uani 1 1 d . . .
O11 O 0.5260(4) 1.0827(6) -0.1530(4) 0.0230(9) Uani 0.617(5) 1 d P B 1
O12 O 0.3809(3) 1.1660(3) -0.0169(2) 0.0244(7) Uani 0.617(5) 1 d P B 1
O13 O 0.2732(4) 1.0183(4) -0.0790(3) 0.0328(8) Uani 0.617(5) 1 d P B 1
O11' O 0.4771(10) 1.0603(14) -0.1500(9) 0.051(3) Uani 0.383(5) 1 d P B 2
O12' O 0.5097(10) 1.2131(10) -0.0686(6) 0.064(3) Uani 0.383(5) 1 d P B 2
O13' O 0.2848(7) 1.0933(8) -0.0241(6) 0.0434(18) Uani 0.383(5) 1 d P B 2
C43 C 0.3658(4) 1.2773(4) -0.1960(3) 0.0400(8) Uani 1 1 d . B .
F7 F 0.3443(3) 1.2433(3) -0.27021(19) 0.0509(6) Uani 1 1 d . . .
F8 F 0.4740(4) 1.3708(3) -0.2404(3) 0.0961(14) Uani 1 1 d . . .
F9 F 0.2537(4) 1.3343(4) -0.1583(2) 0.1034(15) Uani 1 1 d . . .
S4 S 0.88709(7) 0.74760(8) -0.36351(6) 0.02335(13) Uani 1 1 d . . .
O14 O 0.7651(2) 0.8234(2) -0.33792(17) 0.0250(4) Uani 1 1 d . B .
O15 O 1.0155(2) 0.8127(3) -0.3720(2) 0.0424(6) Uani 1 1 d . B .
O16 O 0.8896(2) 0.6918(2) -0.44196(18) 0.0283(4) Uani 1 1 d . B .
C44 C 0.8472(5) 0.5912(4) -0.2482(3) 0.0443(9) Uani 1 1 d . B .
F10 F 0.8331(4) 0.6257(3) -0.16573(19) 0.0623(7) Uani 1 1 d . . .
F11 F 0.9512(4) 0.5090(3) -0.2584(2) 0.0697(8) Uani 1 1 d . . .
F12 F 0.7316(3) 0.5182(3) -0.2322(2) 0.0604(7) Uani 1 1 d . . .

loop_
_atom_site_aniso_label
_atom_site_aniso_U_11
_atom_site_aniso_U_22
_atom_site_aniso_U_33
_atom_site_aniso_U_23
_atom_site_aniso_U_13
_atom_site_aniso_U_12
Zn1 0.0141(3) 0.0166(5) 0.0135(3) -0.0037(3) -0.0058(2) -0.0003(3)
Zn1' 0.0401(11) 0.0291(17) 0.0237(8) -0.0058(10) -0.0157(7) -0.0023(9)
N1 0.0189(11) 0.0344(12) 0.0149(10) -0.0091(9) -0.0029(8) -0.0024(9)
N2 0.0206(10) 0.0256(10) 0.0148(9) -0.0081(8) -0.0051(8) 0.0018(8)
O2 0.0359(12) 0.0394(12) 0.0187(10) -0.0069(9) -0.0122(9) -0.0033(9)
C1 0.0190(12) 0.0460(16) 0.0205(12) -0.0150(12) -0.0037(10) -0.0017(11)
C2 0.0250(14) 0.0398(16) 0.0293(15) -0.0166(13) -0.0014(12) -0.0028(12)
C3 0.0258(14) 0.0292(13) 0.0252(13) -0.0106(11) -0.0010(11) 0.0005(10)
C4 0.0215(12) 0.0256(12) 0.0209(12) -0.0115(10) -0.0032(10) 0.0011(9)
C5 0.0291(14) 0.0246(12) 0.0212(12) -0.0080(10) -0.0093(10) 0.0066(10)
C6 0.0277(13) 0.0269(12) 0.0204(12) -0.0101(10) -0.0095(10) 0.0071(10)
C7 0.0197(11) 0.0239(11) 0.0164(11) -0.0088(9) -0.0066(9) 0.0048(8)
C8 0.0213(12) 0.0278(12) 0.0234(12) -0.0112(10) -0.0091(10) 0.0042(9)
C9 0.0227(13) 0.0301(13) 0.0243(13) -0.0140(11) -0.0089(11) 0.0005(10)
C10 0.0231(12) 0.0256(12) 0.0224(12) -0.0123(10) -0.0077(10) -0.0002(9)
C11 0.0174(11) 0.0221(10) 0.0148(10) -0.0103(8) -0.0043(8) 0.0025(8)
C12 0.0182(11) 0.0290(12) 0.0158(11) -0.0123(10) -0.0053(9) 0.0028(9)
C13 0.0209(13) 0.062(2) 0.0252(14) -0.0091(14) -0.0072(11) -0.0078(13)
O1 0.0198(16) 0.021(2) 0.0149(14) -0.0047(16) -0.0081(12) 0.0022(16)
C14 0.0154(19) 0.026(2) 0.0183(17) -0.0102(18) -0.0064(14) 0.0011(17)
C15 0.020(2) 0.034(2) 0.0254(19) -0.0113(17) -0.0111(15) 0.0013(16)
C16 0.051(3) 0.058(3) 0.050(3) -0.021(3) -0.030(3) -0.007(3)
O1' 0.038(5) 0.036(6) 0.029(4) 0.000(4) -0.017(3) -0.007(5)
C14' 0.036(6) 0.039(6) 0.030(5) -0.013(5) -0.012(4) 0.000(5)
C15' 0.056(7) 0.052(7) 0.039(6) -0.012(5) -0.022(5) -0.005(6)
C16' 0.058(10) 0.090(11) 0.085(11) -0.030(9) -0.054(9) 0.015(8)
C17 0.0372(16) 0.0221(12) 0.0253(13) -0.0066(10) -0.0127(12) -0.0005(11)
C18 0.0370(16) 0.0293(13) 0.0236(13) -0.0051(11) -0.0116(12) -0.0063(11)
C19 0.0368(16) 0.0440(16) 0.0285(14) -0.0149(13) -0.0048(12) -0.0089(13)
C20 0.0395(19) 0.059(2) 0.0386(18) -0.0102(17) -0.0055(15) -0.0131(16)
S1 0.0237(3) 0.0396(4) 0.0268(3) -0.0046(3) -0.0099(3) 0.0074(3)
O3 0.0299(12) 0.0598(16) 0.0372(13) -0.0225(12) -0.0141(10) 0.0154(11)
O4 0.0356(13) 0.0539(16) 0.0517(17) -0.0016(13) -0.0155(12) -0.0062(11)
O5 0.0403(14) 0.0663(17) 0.0388(14) -0.0238(13) -0.0175(11) 0.0213(13)
C21 0.046(2) 0.054(2) 0.0318(17) 0.0007(16) -0.0068(15) 0.0120(17)
F1 0.123(3) 0.104(3) 0.0398(15) -0.0048(16) -0.0471(18) 0.017(2)
F2 0.078(2) 0.089(2) 0.0668(19) 0.0095(16) -0.0158(16) 0.0553(18)
F3 0.072(2) 0.0475(15) 0.079(2) 0.0122(14) -0.0109(17) -0.0092(13)
S2 0.0253(3) 0.0230(3) 0.0159(3) -0.0074(2) -0.0088(2) -0.0011(2)
O6 0.0439(14) 0.0361(12) 0.0310(12) -0.0177(10) 0.0019(11) -0.0003(10)
O7 0.0256(10) 0.0372(11) 0.0180(9) -0.0095(8) -0.0052(8) 0.0009(8)
O8 0.0371(13) 0.0723(17) 0.0214(10) -0.0175(11) -0.0073(9) -0.0201(12)
C22 0.049(2) 0.0347(17) 0.0410(19) -0.0040(14) -0.0122(16) 0.0058(15)
F4 0.0748(19) 0.091(2) 0.0471(15) 0.0005(14) -0.0409(15) 0.0138(16)
F5 0.0753(19) 0.0296(11) 0.098(2) -0.0074(13) 0.0012(17) 0.0172(11)
F6 0.0680(17) 0.0351(11) 0.0518(14) 0.0093(10) -0.0070(13) -0.0072(11)
Zn2 0.01742(13) 0.01902(12) 0.01569(13) -0.00496(10) -0.00664(10) -0.00107(10)
N3 0.0208(11) 0.0227(10) 0.0179(10) -0.0087(9) -0.0034(9) 0.0006(8)
N4 0.0162(9) 0.0189(9) 0.0146(9) -0.0064(7) -0.0046(7) 0.0005(7)
O9 0.0207(10) 0.0335(10) 0.0189(9) -0.0120(8) -0.0063(8) -0.0005(8)
O10 0.0247(10) 0.0250(9) 0.0178(9) -0.0038(7) -0.0072(8) -0.0069(7)
C23 0.0221(12) 0.0215(11) 0.0267(13) -0.0116(10) 0.0004(10) -0.0036(9)
C24 0.0257(14) 0.0220(12) 0.0335(15) -0.0113(11) 0.0032(11) -0.0057(10)
C25 0.0340(16) 0.0162(11) 0.0314(15) -0.0041(11) 0.0028(12) -0.0019(10)
C26 0.0333(14) 0.0174(10) 0.0180(11) -0.0046(9) -0.0016(10) 0.0045(10)
C27 0.0430(17) 0.0195(11) 0.0180(11) -0.0035(9) -0.0039(11) 0.0102(11)
C28 0.0386(16) 0.0289(13) 0.0207(12) -0.0088(10) -0.0135(12) 0.0173(12)
C29 0.0250(13) 0.0270(12) 0.0176(11) -0.0112(10) -0.0080(10) 0.0097(10)
C30 0.0231(12) 0.0324(13) 0.0207(12) -0.0114(10) -0.0114(10) 0.0088(10)
C31 0.0192(12) 0.0349(13) 0.0223(12) -0.0169(11) -0.0066(10) 0.0019(10)
C32 0.0185(11) 0.0204(10) 0.0164(10) -0.0086(9) -0.0051(9) 0.0019(8)
C33 0.0222(12) 0.0209(10) 0.0139(10) -0.0072(8) -0.0047(9) 0.0052(9)
C34 0.0207(11) 0.0173(10) 0.0149(10) -0.0065(8) -0.0006(9) 0.0014(8)
C35 0.0276(14) 0.0328(14) 0.0386(17) -0.0192(13) -0.0103(12) -0.0040(11)
C36 0.0181(11) 0.0398(14) 0.0299(13) -0.0165(12) -0.0067(10) -0.0016(10)
C37 0.0259(15) 0.057(2) 0.0456(19) -0.0223(17) -0.0175(14) 0.0010(14)
C38 0.0263(15) 0.071(2) 0.0345(16) -0.0184(17) -0.0129(13) 0.0111(15)
C39 0.0268(13) 0.0232(11) 0.0176(11) -0.0037(9) -0.0085(10) -0.0063(9)
C40 0.0223(13) 0.0297(13) 0.0190(11) -0.0058(10) -0.0036(10) -0.0064(10)
C41 0.0470(18) 0.0352(14) 0.0223(13) 0.0011(11) -0.0117(12) -0.0142(13)
C42 0.053(2) 0.063(2) 0.0323(17) -0.0066(17) -0.0035(16) -0.0268(19)
S3 0.0525(5) 0.0454(4) 0.0180(3) -0.0081(3) -0.0085(3) 0.0300(4)
O11 0.009(2) 0.033(2) 0.0219(17) -0.0060(15) -0.0022(17) 0.0111(17)
O12 0.0316(17) 0.0273(15) 0.0148(13) -0.0077(11) -0.0080(12) 0.0025(12)
O13 0.0259(17) 0.0370(18) 0.0346(19) -0.0159(15) -0.0049(14) -0.0023(13)
O11' 0.024(5) 0.061(6) 0.044(4) -0.008(4) 0.007(4) 0.015(5)
O12' 0.075(6) 0.077(6) 0.032(4) 0.003(4) -0.027(4) -0.030(5)
O13' 0.034(3) 0.049(4) 0.033(4) -0.005(3) -0.002(3) -0.007(3)
C43 0.066(2) 0.0351(15) 0.0245(14) -0.0132(12) -0.0209(15) 0.0229(16)
F7 0.0626(15) 0.0605(14) 0.0468(13) -0.0241(11) -0.0358(12) 0.0227(12)
F8 0.125(3) 0.0298(12) 0.131(3) 0.0215(15) -0.088(3) -0.0191(15)
F9 0.149(3) 0.123(3) 0.0453(15) -0.0362(17) -0.0394(18) 0.113(3)
S4 0.0196(3) 0.0273(3) 0.0315(3) -0.0166(3) -0.0129(3) 0.0055(2)
O14 0.0239(10) 0.0302(10) 0.0264(10) -0.0154(8) -0.0102(8) 0.0083(8)
O15 0.0260(11) 0.0544(15) 0.0632(17) -0.0342(14) -0.0217(11) 0.0038(10)
O16 0.0239(10) 0.0342(10) 0.0328(11) -0.0204(9) -0.0084(9) 0.0047(8)
C44 0.069(3) 0.0354(17) 0.0401(19) -0.0160(15) -0.0315(19) 0.0212(17)
F10 0.111(2) 0.0489(13) 0.0389(12) -0.0139(10) -0.0424(14) 0.0201(14)
F11 0.102(2) 0.0489(13) 0.081(2) -0.0272(14) -0.0574(18) 0.0457(15)
F12 0.0794(19) 0.0384(11) 0.0493(14) -0.0048(10) -0.0126(14) -0.0101(12)

loop_
_atom_type_symbol
_atom_type_description
_atom_type_scat_dispersion_real
_atom_type_scat_dispersion_imag
_atom_type_scat_source
C C 0.0033 0.0016 'International Tables Vol C Tables 4.2.6.8 and 6.1.1.4'
H H 0.0000 0.0000 'International Tables Vol C Tables 4.2.6.8 and 6.1.1.4'
N N 0.0061 0.0033 'International Tables Vol C Tables 4.2.6.8 and 6.1.1.4'
O O 0.0106 0.0060 'International Tables Vol C Tables 4.2.6.8 and 6.1.1.4'
F F 0.0171 0.0103 'International Tables Vol C Tables 4.2.6.8 and 6.1.1.4'
S S 0.1246 0.1234 'International Tables Vol C Tables 4.2.6.8 and 6.1.1.4'
Zn Zn 0.2839 1.4301 'International Tables Vol C Tables 4.2.6.8 and 6.1.1.4'

loop_
_geom_angle_atom_site_label_1
_geom_angle_atom_site_label_2
_geom_angle_atom_site_label_3
_geom_angle
_geom_angle_site_symmetry_1
_geom_angle_site_symmetry_3
_geom_angle_publ_flag
O3 Zn1 O1 98.96(15) . . ?
O3 Zn1 O2 98.03(14) . . ?
O1 Zn1 O2 92.77(17) . . ?
O3 Zn1 N2 95.08(13) . . ?
O1 Zn1 N2 165.06(14) . . ?
O2 Zn1 N2 90.28(12) . . ?
O3 Zn1 N1 103.89(14) . . ?
O1 Zn1 N1 91.90(15) . . ?
O2 Zn1 N1 156.57(13) . . ?
N2 Zn1 N1 79.75(12) . . ?
N1 Zn1' O1' 91.1(3) . . ?
N1 Zn1' N2 83.2(2) . . ?
O1' Zn1' N2 167.3(4) . . ?
N1 Zn1' O2 166.3(3) . . ?
O1' Zn1' O2 98.3(4) . . ?
N2 Zn1' O2 85.5(2) . . ?
N1 Zn1' O6 87.4(3) . . ?
O1' Zn1' O6 80.8(4) . . ?
N2 Zn1' O6 87.6(2) . . ?
O2 Zn1' O6 84.4(2) . . ?
N1 Zn1' O3 100.6(2) . . ?
O1' Zn1' O3 106.3(4) . . ?
N2 Zn1' O3 86.0(2) . . ?
O2 Zn1' O3 86.3(3) . . ?
O6 Zn1' O3 169.1(3) . . ?
C1 N1 C12 119.9(3) . . ?
C1 N1 Zn1' 125.7(2) . . ?
C12 N1 Zn1' 112.7(2) . . ?
C1 N1 Zn1 128.2(2) . . ?
C12 N1 Zn1 111.49(19) . . ?
Zn1' N1 Zn1 7.21(19) . . ?
C10 N2 C11 120.2(2) . . ?
C10 N2 Zn1 126.2(2) . . ?
C11 N2 Zn1 113.63(19) . . ?
C10 N2 Zn1' 131.9(2) . . ?
C11 N2 Zn1' 107.3(2) . . ?
Zn1 N2 Zn1' 8.72(17) . . ?
C18 O2 Zn1 125.86(18) . . ?
C18 O2 Zn1' 126.9(2) . . ?
Zn1 O2 Zn1' 7.88(16) . . ?
C18 O2 H2O 108(3) . . ?
Zn1 O2 H2O 120(3) . . ?
Zn1' O2 H2O 114(3) . . ?
N1 C1 C2 121.0(3) . . ?
N1 C1 C13 116.8(3) . . ?
C2 C1 C13 122.3(3) . . ?
C3 C2 C1 120.1(3) . . ?
C3 C2 H2 119.9 . . ?
C1 C2 H2 119.9 . . ?
C2 C3 C4 119.2(3) . . ?
C2 C3 H3 120.4 . . ?
C4 C3 H3 120.4 . . ?
C12 C4 C3 117.2(3) . . ?
C12 C4 C5 118.6(3) . . ?
C3 C4 C5 124.1(3) . . ?
C6 C5 C4 121.5(3) . . ?
C6 C5 H5 119.2 . . ?
C4 C5 H5 119.2 . . ?
C5 C6 C7 120.7(3) . . ?
C5 C6 H6 119.6 . . ?
C7 C6 H6 119.6 . . ?
C11 C7 C8 116.6(2) . . ?
C11 C7 C6 119.0(2) . . ?
C8 C7 C6 124.4(2) . . ?
C9 C8 C7 119.9(2) . . ?
C9 C8 H8 120.1 . . ?
C7 C8 H8 120.1 . . ?
C8 C9 C10 120.5(3) . . ?
C8 C9 H9 119.8 . . ?
C10 C9 H9 119.8 . . ?
N2 C10 C9 120.5(3) . . ?
N2 C10 C17 116.6(2) . . ?
C9 C10 C17 122.9(3) . . ?
N2 C11 C7 122.5(2) . . ?
N2 C11 C12 117.8(2) . . ?
C7 C11 C12 119.7(2) . . ?
N1 C12 C4 122.5(2) . . ?
N1 C12 C11 117.2(2) . . ?
C4 C12 C11 120.4(2) . . ?
C1 C13 C14 117.3(3) . . ?
C1 C13 C14' 104.7(6) . . ?
C14 C13 C14' 21.5(4) . . ?
C1 C13 H13A 108.0 . . ?
C14 C13 H13A 108.0 . . ?
C14' C13 H13A 129.5 . . ?
C1 C13 H13B 108.0 . . ?
C14 C13 H13B 108.0 . . ?
C14' C13 H13B 97.8 . . ?
H13A C13 H13B 107.2 . . ?
C14 O1 Zn1 121.4(3) . . ?
C14 O1 H1O 103(2) . . ?
Zn1 O1 H1O 115(2) . . ?
O1 C14 C15 109.2(4) . . ?
O1 C14 C13 110.6(4) . . ?
C15 C14 C13 112.2(3) . . ?
O1 C14 H14 108.2 . . ?
C15 C14 H14 108.2 . . ?
C13 C14 H14 108.2 . . ?
C16 C15 C14 111.8(4) . . ?
C16 C15 H15A 109.3 . . ?
C14 C15 H15A 109.3 . . ?
C16 C15 H15B 109.3 . . ?
C14 C15 H15B 109.3 . . ?
H15A C15 H15B 107.9 . . ?
C14' O1' Zn1' 122.6(8) . . ?
C14' O1' H1O 130(2) . . ?
Zn1' O1' H1O 103(2) . . ?
O1' C14' C15' 111.1(11) . . ?
O1' C14' C13 95.8(8) . . ?
C15' C14' C13 110.2(10) . . ?
O1' C14' H14' 112.8 . . ?
C15' C14' H14' 112.8 . . ?
C13 C14' H14' 112.8 . . ?
C16' C15' C14' 116.0(12) . . ?
C16' C15' H15C 108.3 . . ?
C14' C15' H15C 108.3 . . ?
C16' C15' H15D 108.3 . . ?
C14' C15' H15D 108.3 . . ?
H15C C15' H15D 107.4 . . ?
C15' C16' H16D 109.5 . . ?
C15' C16' H16E 109.5 . . ?
H16D C16' H16E 109.5 . . ?
C15' C16' H16F 109.5 . . ?
H16D C16' H16F 109.5 . . ?
H16E C16' H16F 109.5 . . ?
C10 C17 C18 115.8(2) . . ?
C10 C17 H17A 108.3 . . ?
C18 C17 H17A 108.3 . . ?
C10 C17 H17B 108.3 . . ?
C18 C17 H17B 108.3 . . ?
H17A C17 H17B 107.4 . . ?
O2 C18 C19 111.8(2) . . ?
O2 C18 C17 107.6(3) . . ?
C19 C18 C17 114.4(3) . . ?
O2 C18 H18 107.6 . . ?
C19 C18 H18 107.6 . . ?
C17 C18 H18 107.6 . . ?
C18 C19 C20 113.2(3) . . ?
C18 C19 H19A 108.9 . . ?
C20 C19 H19A 108.9 . . ?
C18 C19 H19B 108.9 . . ?
C20 C19 H19B 108.9 . . ?
H19A C19 H19B 107.8 . . ?
C19 C20 H20A 109.5 . . ?
C19 C20 H20B 109.5 . . ?
H20A C20 H20B 109.5 . . ?
C19 C20 H20C 109.5 . . ?
H20A C20 H20C 109.5 . . ?
H20B C20 H20C 109.5 . . ?
O4 S1 O5 116.9(2) . . ?
O4 S1 O3 115.13(19) . . ?
O5 S1 O3 112.46(16) . . ?
O4 S1 C21 104.1(2) . . ?
O5 S1 C21 103.7(2) . . ?
O3 S1 C21 102.23(18) . . ?
S1 O3 Zn1 146.29(19) . . ?
S1 O3 Zn1' 143.2(2) . . ?
Zn1 O3 Zn1' 4.08(16) . . ?
F3 C21 F2 109.3(4) . . ?
F3 C21 F1 107.9(4) . . ?
F2 C21 F1 106.5(4) . . ?
F3 C21 S1 112.9(3) . . ?
F2 C21 S1 111.2(3) . . ?
F1 C21 S1 108.9(3) . . ?
O8 S2 O6 114.59(17) . . ?
O8 S2 O7 114.95(13) . . ?
O6 S2 O7 114.68(14) . . ?
O8 S2 C22 104.49(19) . . ?
O6 S2 C22 101.84(17) . . ?
O7 S2 C22 104.08(16) . . ?
S2 O6 Zn1' 169.3(2) . . ?
F5 C22 F4 106.9(4) . . ?
F5 C22 F6 108.9(3) . . ?
F4 C22 F6 108.7(3) . . ?
F5 C22 S2 110.6(3) . . ?
F4 C22 S2 111.0(3) . . ?
F6 C22 S2 110.5(3) . . ?
O9 Zn2 N4 170.89(9) . . ?
O9 Zn2 O10 94.88(9) . . ?
N4 Zn2 O10 91.91(9) . . ?
O9 Zn2 O14 95.34(8) . . ?
N4 Zn2 O14 90.02(8) . . ?
O10 Zn2 O14 95.61(9) . . ?
O9 Zn2 N3 90.98(9) . . ?
N4 Zn2 N3 80.72(9) . . ?
O10 Zn2 N3 161.28(8) . . ?
O14 Zn2 N3 101.53(9) . . ?
O9 Zn2 O11 80.21(12) . . ?
N4 Zn2 O11 94.10(12) . . ?
O10 Zn2 O11 87.16(14) . . ?
O14 Zn2 O11 174.97(12) . . ?
N3 Zn2 O11 76.33(14) . . ?
C23 N3 C34 119.5(2) . . ?
C23 N3 Zn2 128.8(2) . . ?
C34 N3 Zn2 111.38(18) . . ?
C32 N4 C33 120.1(2) . . ?
C32 N4 Zn2 126.59(18) . . ?
C33 N4 Zn2 113.20(17) . . ?
C36 O9 Zn2 118.05(17) . . ?
C36 O9 H9O 110(3) . . ?
Zn2 O9 H9O 120(3) . . ?
C40 O10 Zn2 121.76(17) . . ?
C40 O10 H10O 100(3) . . ?
Zn2 O10 H10O 105(3) . . ?
N3 C23 C24 120.3(3) . . ?
N3 C23 C35 119.6(3) . . ?
C24 C23 C35 120.0(3) . . ?
C25 C24 C23 121.0(3) . . ?
C25 C24 H24 119.5 . . ?
C23 C24 H24 119.5 . . ?
C24 C25 C26 119.8(3) . . ?
C24 C25 H25 120.1 . . ?
C26 C25 H25 120.1 . . ?
C34 C26 C25 116.7(3) . . ?
C34 C26 C27 118.7(3) . . ?
C25 C26 C27 124.6(3) . . ?
C28 C27 C26 121.7(3) . . ?
C28 C27 H27 119.2 . . ?
C26 C27 H27 119.2 . . ?
C27 C28 C29 120.7(3) . . ?
C27 C28 H28 119.7 . . ?
C29 C28 H28 119.7 . . ?
C33 C29 C30 116.4(2) . . ?
C33 C29 C28 119.3(3) . . ?
C30 C29 C28 124.2(3) . . ?
C31 C30 C29 120.5(2) . . ?
C31 C30 H30 119.8 . . ?
C29 C30 H30 119.8 . . ?
C30 C31 C32 119.6(3) . . ?
C30 C31 H31 120.2 . . ?
C32 C31 H31 120.2 . . ?
N4 C32 C31 120.4(2) . . ?
N4 C32 C39 117.4(2) . . ?
C31 C32 C39 122.2(2) . . ?
N4 C33 C29 122.9(3) . . ?
N4 C33 C34 117.0(2) . . ?
C29 C33 C34 120.0(2) . . ?
N3 C34 C26 122.7(3) . . ?
N3 C34 C33 117.6(2) . . ?
C26 C34 C33 119.6(2) . . ?
C23 C35 C36 118.4(2) . . ?
C23 C35 H35A 107.7 . . ?
C36 C35 H35A 107.7 . . ?
C23 C35 H35B 107.7 . . ?
C36 C35 H35B 107.7 . . ?
H35A C35 H35B 107.1 . . ?
O9 C36 C37 109.4(3) . . ?
O9 C36 C35 110.6(2) . . ?
C37 C36 C35 111.1(2) . . ?
O9 C36 H36 108.6 . . ?
C37 C36 H36 108.6 . . ?
C35 C36 H36 108.6 . . ?
C36 C37 C38 113.1(3) . . ?
C36 C37 H37A 109.0 . . ?
C38 C37 H37A 109.0 . . ?
C36 C37 H37B 109.0 . . ?
C38 C37 H37B 109.0 . . ?
H37A C37 H37B 107.8 . . ?
C37 C38 H38A 109.5 . . ?
C37 C38 H38B 109.5 . . ?
H38A C38 H38B 109.5 . . ?
C37 C38 H38C 109.5 . . ?
H38A C38 H38C 109.5 . . ?
H38B C38 H38C 109.5 . . ?
C32 C39 C40 115.0(2) . . ?
C32 C39 H39A 108.5 . . ?
C40 C39 H39A 108.5 . . ?
C32 C39 H39B 108.5 . . ?
C40 C39 H39B 108.5 . . ?
H39A C39 H39B 107.5 . . ?
O10 C40 C39 107.6(2) . . ?
O10 C40 C41 108.2(2) . . ?
C39 C40 C41 110.8(2) . . ?
O10 C40 H40 110.1 . . ?
C39 C40 H40 110.1 . . ?
C41 C40 H40 110.1 . . ?
C42 C41 C40 111.8(3) . . ?
C42 C41 H41A 109.3 . . ?
C40 C41 H41A 109.3 . . ?
C42 C41 H41B 109.3 . . ?
C40 C41 H41B 109.3 . . ?
H41A C41 H41B 107.9 . . ?
C41 C42 H42A 109.5 . . ?
C41 C42 H42B 109.5 . . ?
H42A C42 H42B 109.5 . . ?
C41 C42 H42C 109.5 . . ?
H42A C42 H42C 109.5 . . ?
H42B C42 H42C 109.5 . . ?
O11' S3 O13' 135.5(7) . . ?
O11' S3 O12 138.6(6) . . ?
O13' S3 O12 57.9(4) . . ?
O11' S3 O11 21.4(6) . . ?
O13' S3 O11 147.5(4) . . ?
O12 S3 O11 121.7(3) . . ?
O11' S3 O13 89.1(6) . . ?
O13' S3 O13 54.1(4) . . ?
O12 S3 O13 111.2(2) . . ?
O11 S3 O13 109.9(3) . . ?
O11' S3 O12' 102.0(7) . . ?
O13' S3 O12' 105.1(5) . . ?
O12 S3 O12' 47.3(3) . . ?
O11 S3 O12' 80.8(4) . . ?
O13 S3 O12' 155.6(3) . . ?
O11' S3 C43 105.2(6) . . ?
O13' S3 C43 106.2(4) . . ?
O12 S3 C43 105.25(17) . . ?
O11 S3 C43 104.8(2) . . ?
O13 S3 C43 101.8(2) . . ?
O12' S3 C43 96.3(3) . . ?
S3 O11 Zn2 148.2(3) . . ?
F8 C43 F9 109.9(4) . . ?
F8 C43 F7 105.9(3) . . ?
F9 C43 F7 105.5(3) . . ?
F8 C43 S3 111.6(3) . . ?
F9 C43 S3 112.4(3) . . ?
F7 C43 S3 111.2(2) . . ?
O15 S4 O16 116.85(15) . . ?
O15 S4 O14 115.36(14) . . ?
O16 S4 O14 112.24(12) . . ?
O15 S4 C44 105.03(19) . . ?
O16 S4 C44 103.21(15) . . ?
O14 S4 C44 101.77(16) . . ?
S4 O14 Zn2 150.53(13) . . ?
F12 C44 F10 108.3(4) . . ?
F12 C44 F11 107.9(3) . . ?
F10 C44 F11 108.1(3) . . ?
F12 C44 S4 111.7(3) . . ?
F10 C44 S4 111.0(2) . . ?
F11 C44 S4 109.7(3) . . ?

loop_
_geom_bond_atom_site_label_1
_geom_bond_atom_site_label_2
_geom_bond_distance
_geom_bond_site_symmetry_2
_geom_bond_publ_flag
Zn1 O3 2.002(3) . ?
Zn1 O1 2.041(5) . ?
Zn1 O2 2.047(3) . ?
Zn1 N2 2.064(3) . ?
Zn1 N1 2.131(3) . ?
Zn1' N1 1.938(6) . ?
Zn1' O1' 2.020(12) . ?
Zn1' N2 2.109(5) . ?
Zn1' O2 2.183(6) . ?
Zn1' O6 2.242(7) . ?
Zn1' O3 2.284(7) . ?
N1 C1 1.323(4) . ?
N1 C12 1.366(3) . ?
N2 C10 1.334(4) . ?
N2 C11 1.358(3) . ?
O2 C18 1.466(4) . ?
O2 H2O 0.844(10) . ?
C1 C2 1.411(5) . ?
C1 C13 1.501(4) . ?
C2 C3 1.377(5) . ?
C2 H2 0.9500 . ?
C3 C4 1.418(4) . ?
C3 H3 0.9500 . ?
C4 C12 1.398(4) . ?
C4 C5 1.434(4) . ?
C5 C6 1.357(4) . ?
C5 H5 0.9500 . ?
C6 C7 1.431(4) . ?
C6 H6 0.9500 . ?
C7 C11 1.411(3) . ?
C7 C8 1.414(4) . ?
C8 C9 1.369(4) . ?
C8 H8 0.9500 . ?
C9 C10 1.404(4) . ?
C9 H9 0.9500 . ?
C10 C17 1.511(4) . ?
C11 C12 1.431(4) . ?
C13 C14 1.551(6) . ?
C13 C14' 1.594(13) . ?
C13 H13A 0.9900 . ?
C13 H13B 0.9900 . ?
O1 C14 1.463(6) . ?
O1 H1O 0.847(10) . ?
C14 C15 1.526(6) . ?
C14 H14 1.0000 . ?
C15 C16 1.524(7) . ?
C15 H15A 0.9900 . ?
C15 H15B 0.9900 . ?
C16 H16A 0.9800 . ?
C16 H16B 0.9800 . ?
C16 H16C 0.9800 . ?
O1' C14' 1.433(15) . ?
O1' H1O 0.99(2) . ?
C14' C15' 1.545(16) . ?
C14' H14' 1.0000 . ?
C15' C16' 1.51(2) . ?
C15' H15C 0.9900 . ?
C15' H15D 0.9900 . ?
C16' H16D 0.9800 . ?
C16' H16E 0.9800 . ?
C16' H16F 0.9800 . ?
C17 C18 1.519(4) . ?
C17 H17A 0.9900 . ?
C17 H17B 0.9900 . ?
C18 C19 1.518(5) . ?
C18 H18 1.0000 . ?
C19 C20 1.523(5) . ?
C19 H19A 0.9900 . ?
C19 H19B 0.9900 . ?
C20 H20A 0.9800 . ?
C20 H20B 0.9800 . ?
C20 H20C 0.9800 . ?
S1 O4 1.419(3) . ?
S1 O5 1.435(3) . ?
S1 O3 1.463(3) . ?
S1 C21 1.816(4) . ?
C21 F3 1.302(5) . ?
C21 F2 1.319(5) . ?
C21 F1 1.345(5) . ?
S2 O8 1.425(2) . ?
S2 O6 1.438(2) . ?
S2 O7 1.445(2) . ?
S2 C22 1.820(4) . ?
C22 F5 1.313(5) . ?
C22 F4 1.330(5) . ?
C22 F6 1.332(5) . ?
Zn2 O9 2.009(2) . ?
Zn2 N4 2.057(2) . ?
Zn2 O10 2.057(2) . ?
Zn2 O14 2.0868(19) . ?
Zn2 N3 2.094(2) . ?
Zn2 O11 2.450(5) . ?
N3 C23 1.335(4) . ?
N3 C34 1.361(4) . ?
N4 C32 1.332(3) . ?
N4 C33 1.353(3) . ?
O9 C36 1.446(4) . ?
O9 H9O 0.838(10) . ?
O10 C40 1.464(3) . ?
O10 H10O 0.848(10) . ?
C23 C24 1.407(4) . ?
C23 C35 1.509(4) . ?
C24 C25 1.351(5) . ?
C24 H24 0.9500 . ?
C25 C26 1.411(4) . ?
C25 H25 0.9500 . ?
C26 C34 1.405(4) . ?
C26 C27 1.440(4) . ?
C27 C28 1.351(5) . ?
C27 H27 0.9500 . ?
C28 C29 1.430(4) . ?
C28 H28 0.9500 . ?
C29 C33 1.403(4) . ?
C29 C30 1.410(4) . ?
C30 C31 1.367(4) . ?
C30 H30 0.9500 . ?
C31 C32 1.419(4) . ?
C31 H31 0.9500 . ?
C32 C39 1.497(4) . ?
C33 C34 1.442(4) . ?
C35 C36 1.529(4) . ?
C35 H35A 0.9900 . ?
C35 H35B 0.9900 . ?
C36 C37 1.524(4) . ?
C36 H36 1.0000 . ?
C37 C38 1.546(6) . ?
C37 H37A 0.9900 . ?
C37 H37B 0.9900 . ?
C38 H38A 0.9800 . ?
C38 H38B 0.9800 . ?
C38 H38C 0.9800 . ?
C39 C40 1.522(4) . ?
C39 H39A 0.9900 . ?
C39 H39B 0.9900 . ?
C40 C41 1.537(4) . ?
C40 H40 1.0000 . ?
C41 C42 1.532(5) . ?
C41 H41A 0.9900 . ?
C41 H41B 0.9900 . ?
C42 H42A 0.9800 . ?
C42 H42B 0.9800 . ?
C42 H42C 0.9800 . ?
S3 O11' 1.248(12) . ?
S3 O13' 1.268(7) . ?
S3 O12 1.385(3) . ?
S3 O11 1.439(5) . ?
S3 O13 1.557(4) . ?
S3 O12' 1.735(8) . ?
S3 C43 1.815(3) . ?
C43 F8 1.309(5) . ?
C43 F9 1.313(4) . ?
C43 F7 1.327(4) . ?
S4 O15 1.425(2) . ?
S4 O16 1.438(2) . ?
S4 O14 1.460(2) . ?
S4 C44 1.840(4) . ?
C44 F12 1.315(5) . ?
C44 F10 1.335(4) . ?
C44 F11 1.338(4) . ?

loop_
_geom_hbond_atom_site_label_D
_geom_hbond_atom_site_label_H
_geom_hbond_distance_DH
_geom_hbond_distance_HA
_geom_hbond_angle_DHA
_geom_hbond_distance_DA
_geom_hbond_atom_site_label_A
_geom_hbond_site_symmetry_A
_geom_hbond_publ_flag
O2 H2O 0.844(10) 1.951(17) 164(4) 2.772(8) O12' 1_555 ?
O2 H2O 0.844(10) 1.99(2) 149(4) 2.752(4) O12 1_555 ?
O1 H1O 0.847(10) 1.948(16) 162(3) 2.767(8) O13' 1_555 ?
O1 H1O 0.847(10) 1.958(17) 156(3) 2.755(6) O12 1_555 ?
O9 H9O 0.838(10) 1.917(17) 158(4) 2.714(3) O7 1_555 ?
O10 H10O 0.848(10) 1.872(16) 159(4) 2.682(3) O8 1_555 ?
